data_7220594
loop_
_publ_author_name
'Liu, Huiyan'
'Wang, Qian'
'Zhang, Mingxing'
'Jiang, Jingjing'

_publ_section_title
;
 A (3,6)-connected metal--organic framework with high CH4binding affinity
 and uptake capacity
;
_journal_issue 26
_journal_name_full CrystEngComm
_journal_page_first 4793
_journal_paper_doi 10.1039/C5CE00612K
_journal_volume 17
_journal_year 2015
_chemical_formula_sum 'C17 H11 Cu N3 O5'
_chemical_formula_weight 400.83
_chemical_name_systematic
; 
 ? 
;
_space_group_IT_number 56
_symmetry_cell_setting orthorhombic
_symmetry_space_group_name_Hall '-P 2ab 2ac'
_symmetry_space_group_name_H-M 'P c c n'
_atom_sites_solution_hydrogens geom
_atom_sites_solution_primary direct
_atom_sites_solution_secondary difmap
_audit_creation_method SHELXL-97
_audit_update_record
;
2015-05-11 deposited with the CCDC.
2015-05-29 downloaded from the CCDC.
;
_cell_angle_alpha 90.00
_cell_angle_beta 90.00
_cell_angle_gamma 90.00
_cell_formula_units_Z 8
_cell_length_a 16.269(2)
_cell_length_b 20.730(3)
_cell_length_c 14.9828(19)
_cell_measurement_reflns_used 4469
_cell_measurement_temperature 150(2)
_cell_measurement_theta_max 26.68
_cell_measurement_theta_min 2.50
_cell_volume 5053.0(12)
_computing_cell_refinement 'Bruker SMART'
_computing_data_collection 'Bruker SMART'
_computing_data_reduction 'Bruker SAINT'
_computing_molecular_graphics 'Bruker SHELXTL'
_computing_publication_material 'Bruker SHELXTL'
_computing_structure_refinement 'SHELXL-97 (Sheldrick, 1997)'
_computing_structure_solution 'SHELXS-97 (Sheldrick, 1990)'
_diffrn_ambient_temperature 150(2)
_diffrn_measured_fraction_theta_full 0.993
_diffrn_measured_fraction_theta_max 0.993
_diffrn_measurement_device_type 'CCD area detector'
_diffrn_measurement_method 'phi and omega scans'
_diffrn_radiation_monochromator graphite
_diffrn_radiation_source 'fine-focus sealed tube'
_diffrn_radiation_type MoK\a
_diffrn_radiation_wavelength 0.71073
_diffrn_reflns_av_R_equivalents 0.0639
_diffrn_reflns_av_sigmaI/netI 0.0558
_diffrn_reflns_limit_h_max 18
_diffrn_reflns_limit_h_min -21
_diffrn_reflns_limit_k_max 22
_diffrn_reflns_limit_k_min -26
_diffrn_reflns_limit_l_max 14
_diffrn_reflns_limit_l_min -19
_diffrn_reflns_number 28595
_diffrn_reflns_theta_full 27.45
_diffrn_reflns_theta_max 27.45
_diffrn_reflns_theta_min 1.96
_exptl_absorpt_coefficient_mu 0.887
_exptl_absorpt_correction_T_max 0.8711
_exptl_absorpt_correction_T_min 0.8566
_exptl_absorpt_correction_type multi-scan
_exptl_absorpt_process_details sadabs
_exptl_crystal_colour blue
_exptl_crystal_density_diffrn 1.054
_exptl_crystal_density_method 'not measured'
_exptl_crystal_description block
_exptl_crystal_F_000 1624
_exptl_crystal_size_max 0.18
_exptl_crystal_size_mid 0.18
_exptl_crystal_size_min 0.16
_platon_squeeze_details ' '
_refine_diff_density_max 0.642
_refine_diff_density_min -0.446
_refine_diff_density_rms 0.075
_refine_ls_extinction_method none
_refine_ls_goodness_of_fit_ref 1.031
_refine_ls_hydrogen_treatment mixed
_refine_ls_matrix_type full
_refine_ls_number_parameters 235
_refine_ls_number_reflns 5743
_refine_ls_number_restraints 0
_refine_ls_restrained_S_all 1.031
_refine_ls_R_factor_all 0.0738
_refine_ls_R_factor_gt 0.0471
_refine_ls_shift/su_max 0.001
_refine_ls_shift/su_mean 0.000
_refine_ls_structure_factor_coef Fsqd
_refine_ls_weighting_details 'calc w=1/[\s^2^(Fo^2^)+(0.0625P)^2^+0.0000P] where P=(Fo^2^+2Fc^2^)/3'
_refine_ls_weighting_scheme calc
_refine_ls_wR_factor_gt 0.1120
_refine_ls_wR_factor_ref 0.1189
_reflns_number_gt 4052
_reflns_number_total 5743
_reflns_threshold_expression >2sigma(I)
_cod_data_source_file c5ce00612k2.cif
_cod_data_source_block p
_cod_depositor_comments
;
The following automatic conversions were performed:

'_symmetry_cell_setting' value 'Orthorhombic' changed to
'orthorhombic' according to
/usr/data/users/saulius/crontab/automatic-downloads/rss-feeds/RSC/lib/dictionaries/cif_core.dic
dictionary named 'cif_core.dic' version 2.4.2 from 2011-04-26.

Automatic conversion script
Id: cif_fix_values 3271 2015-04-21 07:52:19Z andrius 

 Adding full bibliography for 7220594.cif.
;
_cod_original_cell_volume 5053.2(11)
_cod_original_sg_symbol_H-M 'Pccn '
_cod_database_code 7220594

loop_
_symmetry_equiv_pos_as_xyz
'x, y, z'
'-x+1/2, -y+1/2, z'
'-x, y+1/2, -z+1/2'
'x+1/2, -y, -z+1/2'
'-x, -y, -z'
'x-1/2, y-1/2, -z'
'x, -y-1/2, z-1/2'
'-x-1/2, y, z-1/2'

loop_
_atom_site_label
_atom_site_type_symbol
_atom_site_fract_x
_atom_site_fract_y
_atom_site_fract_z
_atom_site_U_iso_or_equiv
_atom_site_adp_type
_atom_site_occupancy
_atom_site_symmetry_multiplicity
_atom_site_calc_flag
_atom_site_refinement_flags
C10 C 0.21676(17) 0.43159(13) 0.85965(18) 0.0211(6) Uani 1 1 d .
C15 C 0.01301(18) 0.25237(14) 0.82923(18) 0.0231(6) Uani 1 1 d .
C1 C 0.00873(16) 0.43887(13) 0.61480(17) 0.0166(5) Uani 1 1 d .
Cu1 Cu 0.106188(19) 0.566301(15) 0.53314(2) 0.01530(10) Uani 1 1 d .
O3 O 0.19429(11) 0.55828(9) 0.62815(12) 0.0209(4) Uani 1 1 d .
C3 C 0.11238(17) 0.43109(13) 0.73708(18) 0.0203(6) Uani 1 1 d .
H3A H 0.1332 0.4716 0.7177 0.024 Uiso 1 1 calc R
N1 N 0.33118(13) 0.50331(11) 0.95802(14) 0.0182(5) Uani 1 1 d .
O1 O 0.02698(11) 0.49602(9) 0.60255(12) 0.0217(4) Uani 1 1 d .
O4 O 0.26310(14) 0.61874(11) 0.53551(15) 0.0395(6) Uani 1 1 d .
O2 O -0.04069(10) 0.40514(9) 0.56823(12) 0.0176(4) Uani 1 1 d .
N2 N -0.05753(14) 0.14097(11) 0.90019(15) 0.0209(5) Uani 1 1 d .
C5 C 0.11790(17) 0.34013(13) 0.83717(19) 0.0235(6) Uani 1 1 d .
H5A H 0.1436 0.3176 0.8849 0.028 Uiso 1 1 calc R
C2 C 0.04588(16) 0.40358(13) 0.69346(17) 0.0178(6) Uani 1 1 d .
O5 O 0.32303(14) 0.58043(14) 0.65321(18) 0.0588(8) Uani 1 1 d .
N3 N 0.26223(15) 0.58654(13) 0.60546(17) 0.0292(6) Uani 1 1 d .
C11 C 0.26342(16) 0.47995(14) 0.81973(19) 0.0239(6) Uani 1 1 d .
H11A H 0.2579 0.4886 0.7578 0.029 Uiso 1 1 calc R
C13 C -0.10347(19) 0.18997(16) 0.8723(2) 0.0385(9) Uani 1 1 d .
H13A H -0.1615 0.1865 0.8773 0.046 Uiso 1 1 calc R
C8 C 0.28958(18) 0.45400(14) 0.99439(19) 0.0228(6) Uani 1 1 d .
H8A H 0.3003 0.4433 1.0549 0.027 Uiso 1 1 calc R
C9 C 0.23233(18) 0.41806(14) 0.94887(19) 0.0238(7) Uani 1 1 d .
H9A H 0.2036 0.3842 0.9782 0.029 Uiso 1 1 calc R
C16 C 0.06093(17) 0.20081(14) 0.85807(18) 0.0238(6) Uani 1 1 d .
H16A H 0.1191 0.2031 0.8542 0.029 Uiso 1 1 calc R
C4 C 0.14918(17) 0.39956(13) 0.80973(18) 0.0202(6) Uani 1 1 d .
C12 C 0.31767(17) 0.51508(14) 0.87108(18) 0.0240(6) Uani 1 1 d .
H12A H 0.3470 0.5494 0.8436 0.029 Uiso 1 1 calc R
C14 C -0.07090(19) 0.24571(16) 0.8365(2) 0.0402(9) Uani 1 1 d .
H14A H -0.1062 0.2793 0.8170 0.048 Uiso 1 1 calc R
C17 C 0.02392(18) 0.14682(14) 0.89202(19) 0.0244(6) Uani 1 1 d .
H17A H 0.0577 0.1119 0.9106 0.029 Uiso 1 1 calc R
C6 C 0.04894(17) 0.31327(14) 0.79505(19) 0.0237(6) Uani 1 1 d .
C7 C 0.01383(17) 0.34546(13) 0.72235(18) 0.0228(6) Uani 1 1 d .
H7A H -0.0323 0.3273 0.6927 0.027 Uiso 1 1 calc R

loop_
_atom_site_aniso_label
_atom_site_aniso_U_11
_atom_site_aniso_U_22
_atom_site_aniso_U_33
_atom_site_aniso_U_23
_atom_site_aniso_U_13
_atom_site_aniso_U_12
C10 0.0247(14) 0.0176(14) 0.0212(14) 0.0031(11) -0.0049(11) -0.0035(12)
C15 0.0323(16) 0.0199(15) 0.0172(14) 0.0034(11) -0.0098(12) -0.0094(12)
C1 0.0201(13) 0.0172(14) 0.0125(13) 0.0005(11) 0.0027(10) 0.0041(11)
Cu1 0.01843(17) 0.01345(17) 0.01400(17) -0.00078(13) -0.00119(14) 0.00356(14)
O3 0.0208(10) 0.0233(11) 0.0186(10) 0.0020(8) 0.0003(8) -0.0015(8)
C3 0.0263(14) 0.0149(13) 0.0197(14) 0.0018(11) 0.0013(12) -0.0058(12)
N1 0.0201(11) 0.0204(12) 0.0141(11) 0.0010(9) -0.0040(9) -0.0027(9)
O1 0.0256(10) 0.0184(11) 0.0212(10) 0.0032(8) -0.0018(8) -0.0037(8)
O4 0.0436(13) 0.0386(14) 0.0364(13) 0.0101(11) 0.0080(11) -0.0079(11)
O2 0.0200(10) 0.0155(10) 0.0172(9) -0.0007(7) -0.0076(8) 0.0013(8)
N2 0.0236(12) 0.0214(13) 0.0178(12) 0.0044(10) -0.0039(10) -0.0074(10)
C5 0.0310(16) 0.0198(15) 0.0197(15) 0.0038(11) -0.0064(12) -0.0069(12)
C2 0.0230(14) 0.0187(14) 0.0117(13) 0.0023(10) -0.0013(11) -0.0008(12)
O5 0.0270(13) 0.090(2) 0.0592(18) 0.0201(15) -0.0168(12) -0.0143(13)
N3 0.0243(13) 0.0312(15) 0.0321(15) 0.0051(11) -0.0010(12) -0.0031(11)
C11 0.0247(15) 0.0301(16) 0.0170(14) 0.0048(12) -0.0047(12) -0.0082(13)
C13 0.0248(16) 0.0298(19) 0.061(2) 0.0211(16) -0.0119(16) -0.0078(15)
C8 0.0306(16) 0.0215(15) 0.0163(14) 0.0035(11) -0.0045(12) -0.0024(13)
C9 0.0235(15) 0.0192(15) 0.0288(16) 0.0044(11) -0.0057(12) -0.0092(12)
C16 0.0223(15) 0.0245(16) 0.0246(15) 0.0045(12) -0.0001(12) -0.0037(12)
C4 0.0216(14) 0.0201(15) 0.0190(15) 0.0018(11) -0.0039(11) -0.0062(12)
C12 0.0229(15) 0.0260(16) 0.0231(15) 0.0037(12) -0.0022(12) -0.0095(13)
C14 0.0288(18) 0.0299(19) 0.062(2) 0.0270(17) -0.0169(17) -0.0078(15)
C17 0.0249(15) 0.0209(15) 0.0272(16) 0.0060(12) 0.0029(13) 0.0018(12)
C6 0.0300(15) 0.0188(15) 0.0223(15) 0.0057(11) -0.0050(12) -0.0054(12)
C7 0.0263(15) 0.0213(15) 0.0208(15) 0.0018(11) -0.0050(12) -0.0073(12)

loop_
_atom_type_symbol
_atom_type_description
_atom_type_scat_dispersion_real
_atom_type_scat_dispersion_imag
_atom_type_scat_source
C C 0.0033 0.0016 'International Tables Vol C Tables 4.2.6.8 and 6.1.1.4'
H H 0.0000 0.0000 'International Tables Vol C Tables 4.2.6.8 and 6.1.1.4'
N N 0.0061 0.0033 'International Tables Vol C Tables 4.2.6.8 and 6.1.1.4'
O O 0.0106 0.0060 'International Tables Vol C Tables 4.2.6.8 and 6.1.1.4'
Cu Cu 0.3201 1.2651 'International Tables Vol C Tables 4.2.6.8 and 6.1.1.4'

loop_
_geom_angle_atom_site_label_1
_geom_angle_atom_site_label_2
_geom_angle_atom_site_label_3
_geom_angle
_geom_angle_site_symmetry_1
_geom_angle_site_symmetry_3
C9 C10 C11 117.3(3) . .
C9 C10 C4 121.9(2) . .
C11 C10 C4 120.6(2) . .
C14 C15 C16 117.0(3) . .
C14 C15 C6 120.3(3) . .
C16 C15 C6 122.7(3) . .
O1 C1 O2 126.7(2) . .
O1 C1 C2 118.9(2) . .
O2 C1 C2 114.4(2) . .
O2 Cu1 N1 92.19(8) 5_566 8_655
O2 Cu1 N2 86.44(8) 5_566 3_556
N1 Cu1 N2 169.82(9) 8_655 3_556
O2 Cu1 O3 163.65(8) 5_566 .
N1 Cu1 O3 88.93(8) 8_655 .
N2 Cu1 O3 89.58(8) 3_556 .
O2 Cu1 O1 104.40(7) 5_566 .
N1 Cu1 O1 97.57(8) 8_655 .
N2 Cu1 O1 92.54(9) 3_556 .
O3 Cu1 O1 91.60(7) . .
N3 O3 Cu1 112.44(16) . .
C2 C3 C4 120.4(2) . .
C8 N1 C12 116.7(2) . .
C8 N1 Cu1 121.69(18) . 8_656
C12 N1 Cu1 120.66(18) . 8_656
C1 O1 Cu1 147.57(18) . .
C1 O2 Cu1 127.28(17) . 5_566
C13 N2 C17 117.4(2) . .
C13 N2 Cu1 121.6(2) . 3_546
C17 N2 Cu1 120.48(19) . 3_546
C4 C5 C6 120.7(3) . .
C7 C2 C3 120.3(2) . .
C7 C2 C1 121.0(2) . .
C3 C2 C1 118.7(2) . .
O5 N3 O4 122.5(3) . .
O5 N3 O3 119.2(2) . .
O4 N3 O3 118.3(2) . .
C12 C11 C10 119.3(3) . .
N2 C13 C14 123.1(3) . .
N1 C8 C9 123.6(3) . .
C8 C9 C10 119.5(3) . .
C17 C16 C15 119.8(3) . .
C5 C4 C3 119.0(2) . .
C5 C4 C10 121.1(2) . .
C3 C4 C10 119.8(2) . .
N1 C12 C11 123.4(3) . .
C15 C14 C13 119.7(3) . .
N2 C17 C16 123.0(3) . .
C7 C6 C5 119.2(3) . .
C7 C6 C15 120.9(2) . .
C5 C6 C15 119.9(2) . .
C2 C7 C6 120.4(3) . .

loop_
_geom_bond_atom_site_label_1
_geom_bond_atom_site_label_2
_geom_bond_distance
_geom_bond_site_symmetry_2
C10 C9 1.389(4) .
C10 C11 1.392(4) .
C10 C4 1.486(4) .
C15 C14 1.376(4) .
C15 C16 1.392(4) .
C15 C6 1.482(4) .
C1 O1 1.235(3) .
C1 O2 1.274(3) .
C1 C2 1.513(3) .
Cu1 O2 1.9477(17) 5_566
Cu1 N1 2.003(2) 8_655
Cu1 N2 2.005(2) 3_556
Cu1 O3 2.0270(18) .
Cu1 O1 2.2056(19) .
O3 N3 1.296(3) .
C3 C2 1.387(4) .
C3 C4 1.404(4) .
N1 C8 1.342(3) .
N1 C12 1.343(3) .
N1 Cu1 2.003(2) 8_656
O4 N3 1.243(3) .
O2 Cu1 1.9478(17) 5_566
N2 C13 1.328(4) .
N2 C17 1.336(3) .
N2 Cu1 2.005(2) 3_546
C5 C4 1.395(4) .
C5 C6 1.403(4) .
C2 C7 1.382(4) .
O5 N3 1.227(3) .
C11 C12 1.379(4) .
C13 C14 1.380(4) .
C8 C9 1.374(4) .
C16 C17 1.369(4) .
C6 C7 1.399(4) .

loop_
_geom_torsion_atom_site_label_1
_geom_torsion_atom_site_label_2
_geom_torsion_atom_site_label_3
_geom_torsion_atom_site_label_4
_geom_torsion
_geom_torsion_site_symmetry_1
_geom_torsion_site_symmetry_4
O2 Cu1 O3 N3 -21.8(4) 5_566 .
N1 Cu1 O3 N3 72.39(18) 8_655 .
N2 Cu1 O3 N3 -97.53(18) 3_556 .
O1 Cu1 O3 N3 169.93(18) . .
O2 C1 O1 Cu1 -85.9(4) . .
C2 C1 O1 Cu1 95.5(3) . .
O2 Cu1 O1 C1 97.3(3) 5_566 .
N1 Cu1 O1 C1 3.1(3) 8_655 .
N2 Cu1 O1 C1 -175.7(3) 3_556 .
O3 Cu1 O1 C1 -86.1(3) . .
O1 C1 O2 Cu1 -2.8(4) . 5_566
C2 C1 O2 Cu1 175.82(16) . 5_566
C4 C3 C2 C7 1.5(4) . .
C4 C3 C2 C1 -179.3(2) . .
O1 C1 C2 C7 164.8(3) . .
O2 C1 C2 C7 -13.9(4) . .
O1 C1 C2 C3 -14.3(4) . .
O2 C1 C2 C3 166.9(2) . .
Cu1 O3 N3 O5 -173.4(2) . .
Cu1 O3 N3 O4 6.3(3) . .
C9 C10 C11 C12 -4.8(4) . .
C4 C10 C11 C12 170.9(3) . .
C17 N2 C13 C14 -0.4(5) . .
Cu1 N2 C13 C14 171.5(3) 3_546 .
C12 N1 C8 C9 -3.3(4) . .
Cu1 N1 C8 C9 165.7(2) 8_656 .
N1 C8 C9 C10 1.5(5) . .
C11 C10 C9 C8 2.7(4) . .
C4 C10 C9 C8 -173.0(3) . .
C14 C15 C16 C17 -0.2(4) . .
C6 C15 C16 C17 177.6(3) . .
C6 C5 C4 C3 -2.3(4) . .
C6 C5 C4 C10 173.7(3) . .
C2 C3 C4 C5 0.1(4) . .
C2 C3 C4 C10 -175.9(2) . .
C9 C10 C4 C5 -23.1(4) . .
C11 C10 C4 C5 161.4(3) . .
C9 C10 C4 C3 152.8(3) . .
C11 C10 C4 C3 -22.7(4) . .
C8 N1 C12 C11 0.9(4) . .
Cu1 N1 C12 C11 -168.2(2) 8_656 .
C10 C11 C12 N1 3.2(5) . .
C16 C15 C14 C13 0.8(5) . .
C6 C15 C14 C13 -177.0(3) . .
N2 C13 C14 C15 -0.5(6) . .
C13 N2 C17 C16 1.1(4) . .
Cu1 N2 C17 C16 -170.9(2) 3_546 .
C15 C16 C17 N2 -0.8(5) . .
C4 C5 C6 C7 2.8(4) . .
C4 C5 C6 C15 -175.7(3) . .
C14 C15 C6 C7 -41.6(4) . .
C16 C15 C6 C7 140.7(3) . .
C14 C15 C6 C5 136.8(3) . .
C16 C15 C6 C5 -40.8(4) . .
C3 C2 C7 C6 -1.0(4) . .
C1 C2 C7 C6 179.8(3) . .
C5 C6 C7 C2 -1.1(4) . .
C15 C6 C7 C2 177.3(3) . .

loop_
_platon_squeeze_void_nr
_platon_squeeze_void_average_x
_platon_squeeze_void_average_y
_platon_squeeze_void_average_z
_platon_squeeze_void_volume
_platon_squeeze_void_count_electrons
_platon_squeeze_void_content
1 -0.026 0.422 0.000 1152 390 ' '
2 0.743 0.744 0.500 1152 389 ' '
